data_4066601
loop_
_publ_author_name
'Vicente, Jos\'e'
'Chicote, Mar\'ia Teresa'
'Mart\'inez-Mart\'inez, Antonio Jes\'us'
'Abell\'an-L\'opez, Antonio'
'Bautista, Delia'

_publ_section_title
;
 Reactivity ofortho-\b-Enaminone-phenyl Palladium Complexes. Insertion of
 CO into the Pd&#x2212;C Bond to Give the First Acyl C,N,O-Pincer
 Complexes. Sequential Insertion of Dimethylacetylenedicarboxylate into
 the Enaminone C&#x2212;H Bond and of Isocyanide into the Pd&#x2212;C
 Bond. A New Photooxigenation/Cyclization Process&#x2020;
;
_journal_issue 21
_journal_name_full Organometallics
_journal_page_first 5693
_journal_paper_doi 10.1021/om1005403
_journal_volume 29
_journal_year 2010
_chemical_formula_sum 'C36 H36 F3 N3 O8 Pd S'
_chemical_formula_weight 834.14
_chemical_name_systematic
; 
 ? 
;
_space_group_IT_number 2
_symmetry_cell_setting triclinic
_symmetry_space_group_name_Hall '-P 1'
_symmetry_space_group_name_H-M 'P -1'
_atom_sites_solution_hydrogens geom
_atom_sites_solution_primary direct
_atom_sites_solution_secondary difmap
_audit_creation_method SHELXL-97
_cell_angle_alpha 112.747(2)
_cell_angle_beta 91.600(4)
_cell_angle_gamma 100.430(4)
_cell_formula_units_Z 2
_cell_length_a 8.3200(8)
_cell_length_b 14.7538(13)
_cell_length_c 15.9658(15)
_cell_measurement_reflns_used 5645
_cell_measurement_temperature 100(2)
_cell_measurement_theta_max 26.64
_cell_measurement_theta_min 2.44
_cell_volume 1767.1(3)
_computing_cell_refinement 'Bruker SAINT'
_computing_data_collection 'Bruker SMART'
_computing_data_reduction 'Bruker SAINT'
_computing_molecular_graphics 'Bruker SHELXTL'
_computing_publication_material 'Bruker SHELXTL'
_computing_structure_refinement 'SHELXL-97 (Sheldrick, 1997)'
_computing_structure_solution 'SHELXS-97 (Sheldrick, 1990)'
_diffrn_ambient_temperature 100(2)
_diffrn_detector_area_resol_mean 8.26
_diffrn_measured_fraction_theta_full 0.995
_diffrn_measured_fraction_theta_max 0.914
_diffrn_measurement_device_type 'Bruker SMART APEX CCD'
_diffrn_measurement_method \w-scan
_diffrn_radiation_monochromator graphite
_diffrn_radiation_source 'fine-focus sealed tube'
_diffrn_radiation_type MoK\a
_diffrn_radiation_wavelength 0.71073
_diffrn_reflns_av_R_equivalents 0.0410
_diffrn_reflns_av_sigmaI/netI 0.0559
_diffrn_reflns_limit_h_max 11
_diffrn_reflns_limit_h_min -11
_diffrn_reflns_limit_k_max 19
_diffrn_reflns_limit_k_min -19
_diffrn_reflns_limit_l_max 21
_diffrn_reflns_limit_l_min -20
_diffrn_reflns_number 21896
_diffrn_reflns_theta_full 26.00
_diffrn_reflns_theta_max 28.64
_diffrn_reflns_theta_min 2.44
_exptl_absorpt_coefficient_mu 0.657
_exptl_absorpt_correction_T_max 0.9679
_exptl_absorpt_correction_T_min 0.8029
_exptl_absorpt_correction_type multi-scan
_exptl_absorpt_process_details SADABS
_exptl_crystal_colour red
_exptl_crystal_density_diffrn 1.568
_exptl_crystal_density_method 'not measured'
_exptl_crystal_description block
_exptl_crystal_F_000 852
_exptl_crystal_size_max 0.23
_exptl_crystal_size_mid 0.11
_exptl_crystal_size_min 0.05
_refine_diff_density_max 1.248
_refine_diff_density_min -1.676
_refine_diff_density_rms 0.114
_refine_ls_extinction_method none
_refine_ls_goodness_of_fit_ref 1.185
_refine_ls_hydrogen_treatment 'NH free with DFIX, ordered methyls rigid , others riding'
_refine_ls_matrix_type full
_refine_ls_number_parameters 472
_refine_ls_number_reflns 8292
_refine_ls_number_restraints 2
_refine_ls_restrained_S_all 1.186
_refine_ls_R_factor_all 0.0687
_refine_ls_R_factor_gt 0.0587
_refine_ls_shift/su_max 0.001
_refine_ls_shift/su_mean 0.000
_refine_ls_structure_factor_coef Fsqd
_refine_ls_weighting_details 'calc w=1/[\s^2^(Fo^2^)+(0.0438P)^2^+2.5878P] where P=(Fo^2^+2Fc^2^)/3'
_refine_ls_weighting_scheme calc
_refine_ls_wR_factor_gt 0.1165
_refine_ls_wR_factor_ref 0.1204
_reflns_number_gt 7473
_reflns_number_total 8292
_reflns_threshold_expression >2sigma(I)
_cod_data_source_file om1005403_si_002.cif
_cod_data_source_block aa75mls
_cod_database_code 4066601

loop_
_symmetry_equiv_pos_as_xyz
'x, y, z'
'-x, -y, -z'

loop_
_atom_site_label
_atom_site_type_symbol
_atom_site_fract_x
_atom_site_fract_y
_atom_site_fract_z
_atom_site_U_iso_or_equiv
_atom_site_adp_type
_atom_site_occupancy
_atom_site_symmetry_multiplicity
_atom_site_calc_flag
_atom_site_refinement_flags
_atom_site_disorder_assembly
_atom_site_disorder_group
Pd1 Pd 0.79142(3) 0.30129(2) 0.272826(18) 0.01388(9) Uani 1 1 d . . .
O1 O 0.7170(3) 0.15700(19) 0.26076(18) 0.0229(6) Uani 1 1 d . . .
C1 C 0.8415(4) 0.4439(3) 0.2926(3) 0.0193(8) Uani 1 1 d . . .
N1 N 0.8738(4) 0.4864(2) 0.2359(2) 0.0189(6) Uani 1 1 d D . .
H01 H 0.875(6) 0.5491(16) 0.253(3) 0.033(13) Uiso 1 1 d D . .
C2 C 0.9113(5) 0.4402(3) 0.1430(2) 0.0188(8) Uani 1 1 d . . .
C3 C 0.7832(5) 0.3918(3) 0.0728(3) 0.0242(8) Uani 1 1 d . . .
C4 C 0.8262(6) 0.3520(3) -0.0153(3) 0.0319(10) Uani 1 1 d . . .
H4 H 0.7423 0.3168 -0.0649 0.038 Uiso 1 1 calc R . .
C5 C 0.9886(6) 0.3624(3) -0.0325(3) 0.0310(10) Uani 1 1 d . . .
H5 H 1.0152 0.3354 -0.0936 0.037 Uiso 1 1 calc R . .
C6 C 1.1129(5) 0.4119(3) 0.0384(3) 0.0282(9) Uani 1 1 d . . .
H6 H 1.2243 0.4179 0.0259 0.034 Uiso 1 1 calc R . .
C7 C 1.0759(5) 0.4531(3) 0.1281(3) 0.0221(8) Uani 1 1 d . . .
C8 C 1.2085(5) 0.5092(3) 0.2065(3) 0.0332(10) Uani 1 1 d . . .
H8A H 1.1913 0.5775 0.2397 0.050 Uiso 1 1 calc R . .
H8B H 1.3161 0.5124 0.1830 0.050 Uiso 1 1 calc R . .
H8C H 1.2047 0.4743 0.2478 0.050 Uiso 1 1 calc R . .
C9 C 0.6071(5) 0.3835(4) 0.0934(3) 0.0338(10) Uani 1 1 d . . .
H9A H 0.5342 0.3481 0.0361 0.051 Uiso 1 1 calc R . .
H9B H 0.5851 0.4509 0.1250 0.051 Uiso 1 1 calc R . .
H9C H 0.5872 0.3459 0.1324 0.051 Uiso 1 1 calc R . .
C11 C 0.8363(4) 0.5092(3) 0.3888(2) 0.0170(7) Uani 1 1 d . . .
C12 C 0.7688(4) 0.4590(3) 0.4424(2) 0.0154(7) Uani 1 1 d . . .
C13 C 0.7885(5) 0.5104(3) 0.5372(2) 0.0202(8) Uani 1 1 d . . .
H13 H 0.7505 0.4765 0.5750 0.024 Uiso 1 1 calc R . .
C14 C 0.8642(5) 0.6116(3) 0.5758(3) 0.0239(8) Uani 1 1 d . . .
H14 H 0.8730 0.6470 0.6402 0.029 Uiso 1 1 calc R . .
C15 C 0.9269(5) 0.6619(3) 0.5229(3) 0.0224(8) Uani 1 1 d . . .
H15 H 0.9785 0.7310 0.5506 0.027 Uiso 1 1 calc R . .
C16 C 0.9137(4) 0.6103(3) 0.4290(3) 0.0203(8) Uani 1 1 d . . .
H16 H 0.9576 0.6439 0.3920 0.024 Uiso 1 1 calc R . .
N3 N 0.7027(4) 0.3550(2) 0.3940(2) 0.0171(6) Uani 1 1 d . . .
C17 C 0.5932(4) 0.3003(3) 0.4251(2) 0.0173(7) Uani 1 1 d . . .
C18 C 0.5561(5) 0.1938(3) 0.3866(3) 0.0199(8) Uani 1 1 d . . .
C19 C 0.6246(5) 0.1305(3) 0.3135(3) 0.0207(8) Uani 1 1 d . . .
C20 C 0.5872(6) 0.0190(3) 0.2890(3) 0.0284(9) Uani 1 1 d . . .
H20A H 0.4857 -0.0121 0.2472 0.043 Uiso 1 1 calc R . .
H20B H 0.5732 0.0064 0.3446 0.043 Uiso 1 1 calc R . .
H20C H 0.6781 -0.0099 0.2593 0.043 Uiso 1 1 calc R . .
C21 C 0.4983(5) 0.3516(3) 0.5022(3) 0.0226(8) Uani 1 1 d . . .
H21A H 0.5461 0.3518 0.5591 0.034 Uiso 1 1 calc R . .
H21B H 0.3834 0.3156 0.4891 0.034 Uiso 1 1 calc R . .
H21C H 0.5038 0.4210 0.5088 0.034 Uiso 1 1 calc R . .
C22 C 0.4374(5) 0.1448(3) 0.4339(3) 0.0237(8) Uani 1 1 d . . .
C23 C 0.2624(5) 0.1052(3) 0.3881(3) 0.0250(9) Uani 1 1 d . . .
O2 O 0.2255(4) 0.0975(3) 0.3123(2) 0.0419(8) Uani 1 1 d . . .
O3 O 0.1552(4) 0.0811(2) 0.4398(2) 0.0346(7) Uani 1 1 d . . .
C24 C -0.0145(5) 0.0467(4) 0.4010(4) 0.0400(12) Uani 1 1 d . . .
H24A H -0.0485 0.0972 0.3827 0.060 Uiso 1 1 calc R . .
H24B H -0.0837 0.0364 0.4465 0.060 Uiso 1 1 calc R . .
H24C H -0.0267 -0.0168 0.3474 0.060 Uiso 1 1 calc R . .
C25 C 0.4736(5) 0.1350(3) 0.5105(3) 0.0248(8) Uani 1 1 d . . .
H25 H 0.3889 0.1014 0.5334 0.030 Uiso 1 1 calc R . .
C26 C 0.6399(5) 0.1737(3) 0.5633(3) 0.0236(8) Uani 1 1 d . . .
O4 O 0.7496(4) 0.2356(3) 0.5587(2) 0.0374(8) Uani 1 1 d . . .
O5 O 0.6488(3) 0.1291(2) 0.6213(2) 0.0287(7) Uani 1 1 d . . .
C27 C 0.7996(6) 0.1643(4) 0.6815(3) 0.0341(10) Uani 1 1 d . . .
H27A H 0.8927 0.1535 0.6452 0.051 Uiso 1 1 calc R . .
H27B H 0.7966 0.1273 0.7210 0.051 Uiso 1 1 calc R . .
H27C H 0.8121 0.2362 0.7192 0.051 Uiso 1 1 calc R . .
C31 C 0.9068(5) 0.2490(3) 0.1638(3) 0.0217(8) Uani 1 1 d . A .
N2 N 0.9843(5) 0.2081(2) 0.1080(2) 0.0263(8) Uani 1 1 d D . .
C32 C 1.1094(12) 0.1601(5) 0.0575(6) 0.0129(18) Uiso 0.562(16) 1 d PD A 1
C33 C 1.0605(12) 0.0969(5) -0.0352(5) 0.0179(19) Uiso 0.562(16) 1 d P A 1
C34 C 1.1734(14) 0.0449(5) -0.0856(5) 0.0175(18) Uiso 0.562(16) 1 d P A 1
H34 H 1.1423 -0.0003 -0.1475 0.021 Uiso 0.562(16) 1 calc PR A 1
C35 C 1.3273(13) 0.0586(6) -0.0464(6) 0.027(2) Uiso 0.562(16) 1 d P A 1
H35 H 1.4031 0.0229 -0.0816 0.032 Uiso 0.562(16) 1 calc PR A 1
C36 C 1.3777(13) 0.1249(7) 0.0457(7) 0.029(2) Uiso 0.562(16) 1 d P A 1
H36 H 1.4872 0.1348 0.0712 0.035 Uiso 0.562(16) 1 calc PR A 1
C37 C 1.2680(12) 0.1751(6) 0.0984(6) 0.0166(19) Uiso 0.562(16) 1 d P A 1
C38 C 1.3132(14) 0.2441(9) 0.1968(8) 0.030(3) Uiso 0.562(16) 1 d P A 1
H38A H 1.4280 0.2464 0.2148 0.046 Uiso 0.562(16) 1 calc PR A 1
H38B H 1.2417 0.2193 0.2344 0.046 Uiso 0.562(16) 1 calc PR A 1
H38C H 1.2997 0.3117 0.2056 0.046 Uiso 0.562(16) 1 calc PR A 1
C39 C 0.8925(13) 0.0844(6) -0.0770(5) 0.025(2) Uiso 0.562(16) 1 d P A 1
H39A H 0.8311 0.1263 -0.0314 0.038 Uiso 0.562(16) 1 calc PR A 1
H39B H 0.8361 0.0137 -0.0987 0.038 Uiso 0.562(16) 1 calc PR A 1
H39C H 0.8990 0.1048 -0.1286 0.038 Uiso 0.562(16) 1 calc PR A 1
C32' C 1.0654(16) 0.1518(8) 0.0400(8) 0.022(3) Uiso 0.438(16) 1 d PD A 2
C33' C 1.0032(17) 0.0943(7) -0.0475(7) 0.019(2) Uiso 0.438(16) 1 d P A 2
C34' C 1.1066(18) 0.0383(8) -0.1009(8) 0.026(3) Uiso 0.438(16) 1 d P A 2
H34' H 1.0683 -0.0046 -0.1627 0.031 Uiso 0.438(16) 1 calc PR A 2
C35' C 1.2606(19) 0.0424(8) -0.0683(8) 0.024(3) Uiso 0.438(16) 1 d P A 2
H35' H 1.3253 0.0011 -0.1081 0.029 Uiso 0.438(16) 1 calc PR A 2
C36' C 1.3288(16) 0.1035(9) 0.0202(9) 0.031(3) Uiso 0.438(16) 1 d P A 2
H36' H 1.4388 0.1074 0.0413 0.037 Uiso 0.438(16) 1 calc PR A 2
C37' C 1.2205(18) 0.1618(9) 0.0792(9) 0.025(3) Uiso 0.438(16) 1 d P A 2
C38' C 1.287(2) 0.2243(12) 0.1797(11) 0.039(4) Uiso 0.438(16) 1 d P A 2
H38D H 1.4009 0.2184 0.1896 0.058 Uiso 0.438(16) 1 calc PR A 2
H38E H 1.2195 0.1996 0.2187 0.058 Uiso 0.438(16) 1 calc PR A 2
H38F H 1.2837 0.2949 0.1950 0.058 Uiso 0.438(16) 1 calc PR A 2
C39' C 0.8367(17) 0.0938(8) -0.0833(7) 0.028(3) Uiso 0.438(16) 1 d P A 2
H39D H 0.7848 0.1388 -0.0342 0.042 Uiso 0.438(16) 1 calc PR A 2
H39E H 0.7699 0.0255 -0.1061 0.042 Uiso 0.438(16) 1 calc PR A 2
H39F H 0.8451 0.1170 -0.1332 0.042 Uiso 0.438(16) 1 calc PR A 2
C99 C 0.6197(5) 0.7183(3) 0.1716(3) 0.0299(9) Uani 1 1 d . . .
F1 F 0.4924(3) 0.7634(2) 0.18879(19) 0.0469(7) Uani 1 1 d . . .
F2 F 0.7208(4) 0.7635(2) 0.13004(19) 0.0446(7) Uani 1 1 d . . .
F3 F 0.5633(3) 0.6237(2) 0.11236(17) 0.0402(7) Uani 1 1 d . . .
S1 S 0.72035(12) 0.72297(7) 0.27615(6) 0.0222(2) Uani 1 1 d . . .
O6 O 0.8554(3) 0.6734(2) 0.24359(18) 0.0243(6) Uani 1 1 d . . .
O7 O 0.5954(4) 0.6675(3) 0.3078(2) 0.0394(8) Uani 1 1 d . . .
O8 O 0.7696(4) 0.8288(2) 0.3300(2) 0.0346(7) Uani 1 1 d . . .

loop_
_atom_site_aniso_label
_atom_site_aniso_U_11
_atom_site_aniso_U_22
_atom_site_aniso_U_33
_atom_site_aniso_U_23
_atom_site_aniso_U_13
_atom_site_aniso_U_12
Pd1 0.01582(14) 0.01422(14) 0.00954(13) 0.00360(10) 0.00246(9) 0.00053(10)
O1 0.0280(15) 0.0178(13) 0.0205(14) 0.0057(11) 0.0090(11) 0.0022(11)
C1 0.0133(17) 0.0239(19) 0.0216(19) 0.0096(16) 0.0025(14) 0.0048(15)
N1 0.0200(16) 0.0182(16) 0.0172(16) 0.0065(13) 0.0045(12) 0.0020(13)
C2 0.025(2) 0.0196(18) 0.0157(18) 0.0105(15) 0.0059(15) 0.0056(15)
C3 0.024(2) 0.031(2) 0.021(2) 0.0127(17) 0.0039(16) 0.0072(17)
C4 0.040(3) 0.037(2) 0.020(2) 0.0128(19) 0.0010(18) 0.010(2)
C5 0.047(3) 0.030(2) 0.020(2) 0.0117(18) 0.0126(19) 0.012(2)
C6 0.030(2) 0.029(2) 0.031(2) 0.0148(19) 0.0136(18) 0.0096(18)
C7 0.025(2) 0.0203(19) 0.023(2) 0.0102(16) 0.0064(16) 0.0033(16)
C8 0.023(2) 0.035(2) 0.032(2) 0.006(2) 0.0042(18) -0.0004(18)
C9 0.026(2) 0.048(3) 0.024(2) 0.012(2) -0.0019(17) 0.006(2)
C11 0.0138(17) 0.0195(18) 0.0172(18) 0.0064(15) 0.0010(13) 0.0043(14)
C12 0.0150(17) 0.0173(17) 0.0129(17) 0.0040(14) 0.0013(13) 0.0058(14)
C13 0.0202(19) 0.026(2) 0.0154(18) 0.0071(16) 0.0010(14) 0.0084(16)
C14 0.023(2) 0.026(2) 0.0156(18) 0.0000(16) -0.0028(15) 0.0070(16)
C15 0.0203(19) 0.0184(19) 0.022(2) 0.0017(16) -0.0036(15) 0.0051(15)
C16 0.0152(18) 0.0213(19) 0.024(2) 0.0087(16) 0.0018(14) 0.0030(15)
N3 0.0132(15) 0.0211(16) 0.0166(15) 0.0073(13) 0.0018(12) 0.0025(12)
C17 0.0159(17) 0.0203(18) 0.0169(18) 0.0088(15) 0.0014(14) 0.0032(14)
C18 0.0211(19) 0.0197(19) 0.0194(19) 0.0096(16) 0.0052(15) 0.0009(15)
C19 0.0216(19) 0.0193(19) 0.0219(19) 0.0091(16) 0.0057(15) 0.0035(15)
C20 0.037(2) 0.0169(19) 0.030(2) 0.0088(17) 0.0111(18) 0.0024(17)
C21 0.023(2) 0.023(2) 0.026(2) 0.0116(17) 0.0103(16) 0.0090(16)
C22 0.021(2) 0.023(2) 0.024(2) 0.0076(17) 0.0035(16) 0.0021(16)
C23 0.023(2) 0.022(2) 0.026(2) 0.0052(17) 0.0030(16) 0.0052(16)
O2 0.0310(17) 0.058(2) 0.0335(18) 0.0236(17) -0.0052(14) -0.0094(16)
O3 0.0233(15) 0.0453(19) 0.0306(17) 0.0140(15) 0.0021(13) -0.0016(14)
C24 0.021(2) 0.042(3) 0.051(3) 0.016(2) 0.003(2) -0.004(2)
C25 0.025(2) 0.024(2) 0.026(2) 0.0097(17) 0.0088(16) 0.0052(17)
C26 0.022(2) 0.027(2) 0.023(2) 0.0106(17) 0.0023(16) 0.0068(17)
O4 0.0278(17) 0.048(2) 0.0442(19) 0.0315(17) -0.0029(14) -0.0029(15)
O5 0.0236(15) 0.0311(16) 0.0310(16) 0.0156(14) -0.0022(12) -0.0020(12)
C27 0.032(2) 0.039(3) 0.034(2) 0.019(2) -0.0079(19) 0.004(2)
C31 0.027(2) 0.0167(18) 0.0181(19) 0.0065(15) 0.0016(16) -0.0022(15)
N2 0.042(2) 0.0170(16) 0.0186(17) 0.0069(14) 0.0112(15) 0.0022(15)
C99 0.032(2) 0.034(2) 0.022(2) 0.0092(19) 0.0034(17) 0.0084(19)
F1 0.0350(15) 0.0549(18) 0.0440(17) 0.0069(14) -0.0053(13) 0.0238(14)
F2 0.0546(18) 0.0543(18) 0.0434(16) 0.0372(15) 0.0108(14) 0.0154(15)
F3 0.0498(17) 0.0372(15) 0.0220(13) 0.0010(11) -0.0066(12) 0.0065(13)
S1 0.0226(5) 0.0235(5) 0.0160(5) 0.0051(4) 0.0020(4) 0.0005(4)
O6 0.0293(15) 0.0242(14) 0.0206(14) 0.0094(12) 0.0034(11) 0.0076(12)
O7 0.0358(18) 0.051(2) 0.0278(17) 0.0190(15) 0.0059(14) -0.0075(15)
O8 0.0289(17) 0.0278(16) 0.0327(17) -0.0023(14) -0.0011(13) 0.0043(13)

loop_
_atom_type_symbol
_atom_type_description
_atom_type_scat_dispersion_real
_atom_type_scat_dispersion_imag
_atom_type_scat_source
C C 0.0033 0.0016 'International Tables Vol C Tables 4.2.6.8 and 6.1.1.4'
H H 0.0000 0.0000 'International Tables Vol C Tables 4.2.6.8 and 6.1.1.4'
N N 0.0061 0.0033 'International Tables Vol C Tables 4.2.6.8 and 6.1.1.4'
O O 0.0106 0.0060 'International Tables Vol C Tables 4.2.6.8 and 6.1.1.4'
F F 0.0171 0.0103 'International Tables Vol C Tables 4.2.6.8 and 6.1.1.4'
S S 0.1246 0.1234 'International Tables Vol C Tables 4.2.6.8 and 6.1.1.4'
Pd Pd -0.9988 1.0072 'International Tables Vol C Tables 4.2.6.8 and 6.1.1.4'

loop_
_geom_angle_atom_site_label_1
_geom_angle_atom_site_label_2
_geom_angle_atom_site_label_3
_geom_angle
C1 Pd1 C31 98.34(16)
C1 Pd1 N3 82.63(14)
C31 Pd1 N3 171.91(14)
C1 Pd1 O1 173.36(13)
C31 Pd1 O1 87.82(13)
N3 Pd1 O1 91.63(12)
C19 O1 Pd1 124.6(2)
N1 C1 C11 117.8(3)
N1 C1 Pd1 130.8(3)
C11 C1 Pd1 111.4(3)
C1 N1 C2 127.5(3)
C7 C2 C3 123.3(4)
C7 C2 N1 117.2(3)
C3 C2 N1 119.4(3)
C4 C3 C2 116.9(4)
C4 C3 C9 122.3(4)
C2 C3 C9 120.7(4)
C5 C4 C3 121.2(4)
C4 C5 C6 120.6(4)
C5 C6 C7 120.4(4)
C2 C7 C6 117.6(4)
C2 C7 C8 120.9(4)
C6 C7 C8 121.6(4)
C16 C11 C12 120.6(3)
C16 C11 C1 123.9(3)
C12 C11 C1 114.8(3)
C13 C12 C11 118.8(3)
C13 C12 N3 125.6(3)
C11 C12 N3 115.1(3)
C14 C13 C12 119.5(4)
C15 C14 C13 121.7(4)
C14 C15 C16 119.2(4)
C15 C16 C11 120.1(4)
C17 N3 C12 124.0(3)
C17 N3 Pd1 124.7(3)
C12 N3 Pd1 111.3(2)
N3 C17 C18 123.1(3)
N3 C17 C21 120.1(3)
C18 C17 C21 116.8(3)
C19 C18 C17 126.9(3)
C19 C18 C22 117.1(3)
C17 C18 C22 115.8(3)
O1 C19 C18 126.3(3)
O1 C19 C20 113.8(3)
C18 C19 C20 119.9(3)
C25 C22 C18 125.5(4)
C25 C22 C23 118.8(4)
C18 C22 C23 115.7(3)
O2 C23 O3 123.5(4)
O2 C23 C22 122.5(4)
O3 C23 C22 114.0(3)
C23 O3 C24 116.4(4)
C22 C25 C26 123.7(4)
O4 C26 O5 123.3(4)
O4 C26 C25 128.0(4)
O5 C26 C25 108.7(3)
C26 O5 C27 114.7(3)
N2 C31 Pd1 167.3(4)
C31 N2 C32' 174.7(6)
C31 N2 C32 165.5(5)
C32' N2 C32 16.9(5)
C37 C32 C33 122.1(7)
C37 C32 N2 122.0(6)
C33 C32 N2 115.9(7)
C34 C33 C32 118.2(8)
C34 C33 C39 121.1(7)
C32 C33 C39 120.7(7)
C35 C34 C33 120.2(7)
C34 C35 C36 121.5(8)
C37 C36 C35 120.0(9)
C36 C37 C32 118.1(8)
C36 C37 C38 122.3(9)
C32 C37 C38 119.6(7)
C33' C32' N2 126.7(11)
C33' C32' C37' 126.7(10)
N2 C32' C37' 106.6(9)
C32' C33' C34' 115.3(11)
C32' C33' C39' 121.8(9)
C34' C33' C39' 122.9(10)
C35' C34' C33' 122.3(10)
C34' C35' C36' 123.4(11)
C35' C36' C37' 115.6(11)
C32' C37' C36' 116.7(10)
C32' C37' C38' 126.1(11)
C36' C37' C38' 117.2(12)
F2 C99 F1 107.4(4)
F2 C99 F3 107.4(3)
F1 C99 F3 107.6(4)
F2 C99 S1 112.0(3)
F1 C99 S1 110.9(3)
F3 C99 S1 111.3(3)
O7 S1 O8 116.9(2)
O7 S1 O6 114.4(2)
O8 S1 O6 114.32(18)
O7 S1 C99 103.4(2)
O8 S1 C99 102.7(2)
O6 S1 C99 102.38(18)

loop_
_geom_bond_atom_site_label_1
_geom_bond_atom_site_label_2
_geom_bond_distance
Pd1 C1 1.965(4)
Pd1 C31 1.967(4)
Pd1 N3 2.005(3)
Pd1 O1 2.037(3)
O1 C19 1.279(4)
C1 N1 1.295(5)
C1 C11 1.471(5)
N1 C2 1.444(5)
C2 C7 1.388(5)
C2 C3 1.393(5)
C3 C4 1.386(6)
C3 C9 1.504(6)
C4 C5 1.379(6)
C5 C6 1.380(6)
C6 C7 1.390(6)
C7 C8 1.504(6)
C11 C16 1.393(5)
C11 C12 1.401(5)
C12 C13 1.394(5)
C12 N3 1.418(5)
C13 C14 1.390(6)
C14 C15 1.380(6)
C15 C16 1.384(5)
N3 C17 1.341(5)
C17 C18 1.417(5)
C17 C21 1.504(5)
C18 C19 1.394(5)
C18 C22 1.508(5)
C19 C20 1.505(5)
C22 C25 1.319(6)
C22 C23 1.516(5)
C23 O2 1.197(5)
C23 O3 1.325(5)
O3 C24 1.444(5)
C25 C26 1.493(6)
C26 O4 1.195(5)
C26 O5 1.335(5)
O5 C27 1.441(5)
C31 N2 1.154(5)
N2 C32' 1.367(9)
N2 C32 1.451(8)
C32 C37 1.397(11)
C32 C33 1.409(10)
C33 C34 1.394(11)
C33 C39 1.481(11)
C34 C35 1.355(11)
C35 C36 1.414(12)
C36 C37 1.377(11)
C37 C38 1.496(13)
C32' C33' 1.351(15)
C32' C37' 1.376(16)
C33' C34' 1.380(14)
C33' C39' 1.481(15)
C34' C35' 1.351(15)
C35' C36' 1.384(16)
C36' C37' 1.463(16)
C37' C38' 1.534(19)
C99 F2 1.328(5)
C99 F1 1.331(5)
C99 F3 1.334(5)
C99 S1 1.818(4)
S1 O7 1.431(3)
S1 O8 1.434(3)
S1 O6 1.451(3)

loop_
_geom_hbond_atom_site_label_D
_geom_hbond_atom_site_label_H
_geom_hbond_atom_site_label_A
_geom_hbond_distance_DH
_geom_hbond_distance_HA
_geom_hbond_distance_DA
_geom_hbond_angle_DHA
_geom_hbond_site_symmetry_A
N1 H01 O6 0.856(19) 1.93(2) 2.746(4) 159(5) .
C4 H4 F1 0.95 2.50 3.450(5) 174.8 2_665
